data_7240979
loop_
_publ_author_name
'Cruz-Cabeza, A. J.'
'Taylor, E.'
'Sugden, I. J.'
'Bowskill, D. H.'
'Wright, S. E.'
'Abdullahi, H.'
'Tulegenov, D.'
'Sadiq, G.'
'Davey, R. J.'

_publ_section_title
;
 Can solvated intermediates inform us about nucleation pathways? The case
 of \b-pABA
;
_journal_name_full CrystEngComm
_journal_paper_doi 10.1039/D0CE00970A
_journal_year 2020
_chemical_formula_sum 'C10 H9 F4 N O3'
_chemical_formula_weight 267.18
_chemical_name_systematic '4-amino-2,3,5,6-tetrafluorobenzoic acid acetone solvate'
_space_group_crystal_system monoclinic
_space_group_IT_number 12
_space_group_name_Hall '-I 2y'
_space_group_name_H-M_alt 'I 1 2/m 1'
_symmetry_cell_setting monoclinic
_symmetry_space_group_name_H-M 'I 1 2/m 1'
_atom_sites_solution_hydrogens mixed
_audit_creation_date 2016-03-18
_audit_creation_method 'CrysAlisPro 1.171.38.41 (Rigaku OD, 2015)'
_audit_update_record
;
2020-06-15 deposited with the CCDC.	2020-07-29 downloaded from the CCDC.
;
_cell_angle_alpha 90
_cell_angle_beta 107.754(14)
_cell_angle_gamma 90
_cell_formula_units_Z 4
_cell_length_a 6.5218(10)
_cell_length_b 17.636(2)
_cell_length_c 10.0639(14)
_cell_measurement_reflns_used 1261
_cell_measurement_temperature 150.02(10)
_cell_measurement_theta_max 27.9050
_cell_measurement_theta_min 4.0420
_cell_volume 1102.4(3)
_computing_cell_refinement 'CrysAlisPro 1.171.38.41 (Rigaku OD, 2015)'
_computing_data_collection 'CrysAlisPro 1.171.38.41 (Rigaku OD, 2015)'
_computing_data_reduction 'CrysAlisPro 1.171.38.41 (Rigaku OD, 2015)'
_diffrn_ambient_environment N~2~
_diffrn_ambient_temperature 150.02(10)
_diffrn_detector 'CCD plate'
_diffrn_detector_area_resol_mean 8.0714
_diffrn_detector_type Eos
_diffrn_measured_fraction_theta_full 0.996
_diffrn_measured_fraction_theta_max 0.894
_diffrn_measurement_details
;
List of Runs (angles in degrees, time in seconds):

  # Type    Start    End  Width  t~exp~   \w     \q     \k     \f   Frames
#--------------------------------------------------------------------------
  1  \w    -40.00  55.00   1.00    4.36    --  -17.77  37.00  90.00   95
  2  \w      0.00  36.00   1.00    4.36    --   18.86  77.00 -60.00   36
  3  \w    -87.00  12.00   1.00    4.36    --  -17.77 -77.00-180.00   99
  4  \w    -83.00   8.00   1.00    4.36    --  -17.77 -37.00 -90.00   91
  5  \w     32.00  60.00   1.00    4.36    --   18.86 -99.00  90.00   28
;
_diffrn_measurement_device 'four-circle diffractometer'
_diffrn_measurement_device_type 'SuperNova, Single source at offset, Eos'
_diffrn_measurement_method '\w scans'
_diffrn_orient_matrix_type 'CrysAlisPro convention (1999,Acta A55,543-557)'
_diffrn_orient_matrix_UB_11 -0.0507241000
_diffrn_orient_matrix_UB_12 0.0113941000
_diffrn_orient_matrix_UB_13 0.0498604000
_diffrn_orient_matrix_UB_21 0.0914564000
_diffrn_orient_matrix_UB_22 0.0221637000
_diffrn_orient_matrix_UB_23 0.0346000000
_diffrn_orient_matrix_UB_31 -0.0458732000
_diffrn_orient_matrix_UB_32 0.0315694000
_diffrn_orient_matrix_UB_33 -0.0423483000
_diffrn_radiation_monochromator mirror
_diffrn_radiation_probe x-ray
_diffrn_radiation_type 'Mo K\a'
_diffrn_radiation_wavelength 0.71073
_diffrn_reflns_av_R_equivalents 0.0368
_diffrn_reflns_av_unetI/netI 0.0452
_diffrn_reflns_Laue_measured_fraction_full 0.996
_diffrn_reflns_Laue_measured_fraction_max 0.894
_diffrn_reflns_limit_h_max 8
_diffrn_reflns_limit_h_min -7
_diffrn_reflns_limit_k_max 24
_diffrn_reflns_limit_k_min -20
_diffrn_reflns_limit_l_max 13
_diffrn_reflns_limit_l_min -12
_diffrn_reflns_number 3925
_diffrn_reflns_point_group_measured_fraction_full 0.996
_diffrn_reflns_point_group_measured_fraction_max 0.894
_diffrn_reflns_theta_full 25.242
_diffrn_reflns_theta_max 29.150
_diffrn_reflns_theta_min 3.320
_diffrn_source 'micro-focus sealed X-ray tube'
_diffrn_source_type 'SuperNova (Mo) X-ray Source'
_exptl_absorpt_coefficient_mu 0.161
_exptl_absorpt_correction_T_max 1.00000
_exptl_absorpt_correction_T_min 0.73917
_exptl_absorpt_correction_type multi-scan
_exptl_absorpt_process_details
;
CrysAlisPro 1.171.38.41 (Rigaku Oxford Diffraction, 2015)
Empirical absorption correction using spherical harmonics,
 implemented in SCALE3 ABSPACK scaling algorithm.
;
_exptl_crystal_colour 'translucent light white'
_exptl_crystal_density_diffrn 1.610
_exptl_crystal_description block
_exptl_crystal_F_000 544
_exptl_crystal_recrystallization_method 'Re-crystallisation from solvent: Acetone/Water'
_exptl_crystal_size_max 0.360
_exptl_crystal_size_mid 0.230
_exptl_crystal_size_min 0.070
_refine_diff_density_max 0.873
_refine_diff_density_min -0.440
_refine_diff_density_rms 0.077
_refine_ls_extinction_method none
_refine_ls_goodness_of_fit_ref 1.103
_refine_ls_hydrogen_treatment mixed
_refine_ls_matrix_type full
_refine_ls_number_parameters 98
_refine_ls_number_reflns 1363
_refine_ls_number_restraints 0
_refine_ls_restrained_S_all 1.103
_refine_ls_R_factor_all 0.0910
_refine_ls_R_factor_gt 0.0672
_refine_ls_shift/su_max 0.000
_refine_ls_shift/su_mean 0.000
_refine_ls_structure_factor_coef Fsqd
_refine_ls_weighting_details 'w=1/[\s^2^(Fo^2^)+(0.1014P)^2^+1.0432P] where P=(Fo^2^+2Fc^2^)/3'
_refine_ls_weighting_scheme calc
_refine_ls_wR_factor_gt 0.1822
_refine_ls_wR_factor_ref 0.2030
_reflns_number_gt 978
_reflns_number_total 1363
_reflns_threshold_expression 'I > 2\s(I)'
_cod_data_source_file d0ce00970a2.cif
_cod_data_source_block s4436na
_cod_original_sg_symbol_H-M 'I 2/m'
_cod_database_code 7240979
_shelx_space_group_comment
;
The symmetry employed for this shelxl refinement is uniquely defined
by the following loop, which should always be used as a source of
symmetry information in preference to the above space-group names.
They are only intended as comments.
;
_oxdiff_exptl_absorpt_empirical_full_min 0.763
_oxdiff_exptl_absorpt_empirical_full_max 1.311
_oxdiff_exptl_absorpt_empirical_details
;
Empirical correction (ABSPACK) includes:
- Absorption correction using spherical harmonics
- Frame scaling
;

loop_
_space_group_symop_operation_xyz
'x, y, z'
'-x, y, -z'
'x+1/2, y+1/2, z+1/2'
'-x+1/2, y+1/2, -z+1/2'
'-x, -y, -z'
'x, -y, z'
'-x+1/2, -y+1/2, -z+1/2'
'x+1/2, -y+1/2, z+1/2'

loop_
_atom_site_label
_atom_site_type_symbol
_atom_site_fract_x
_atom_site_fract_y
_atom_site_fract_z
_atom_site_U_iso_or_equiv
_atom_site_adp_type
_atom_site_occupancy
_atom_site_site_symmetry_order
_atom_site_calc_flag
_atom_site_refinement_flags_posn
_atom_site_refinement_flags_adp
_atom_site_refinement_flags_occupancy
_atom_site_disorder_assembly
_atom_site_disorder_group
C1 C 0.7008(5) 0.5000 0.8959(3) 0.0221(7) Uani 1 2 d S T P . .
C2 C 0.4675(5) 0.5000 0.8209(3) 0.0206(7) Uani 1 2 d S T P . .
C3 C 0.3482(4) 0.56695(13) 0.7834(2) 0.0237(6) Uani 1 1 d . . . . .
C4 C 0.1320(4) 0.56650(13) 0.7146(2) 0.0229(6) Uani 1 1 d . . . . .
C5 C 0.0130(5) 0.5000 0.6761(3) 0.0205(7) Uani 1 2 d S T P . .
C6 C 0.5000 0.6991(2) 0.5000 0.0279(8) Uani 1 2 d S T P . .
C7 C 0.3214(6) 0.74380(19) 0.5230(5) 0.0580(10) Uani 1 1 d . . . . .
H7A H 0.2120 0.7100 0.5336 0.087 Uiso 1 1 calc R U . . .
H7B H 0.2613 0.7765 0.4445 0.087 Uiso 1 1 calc R U . . .
H7C H 0.3751 0.7739 0.6059 0.087 Uiso 1 1 calc R U . . .
F1 F 0.4404(3) 0.63473(8) 0.81472(18) 0.0364(5) Uani 1 1 d . . . . .
F2 F 0.0260(3) 0.63277(8) 0.68170(18) 0.0370(5) Uani 1 1 d . . . . .
N1 N -0.1994(5) 0.5000 0.6072(3) 0.0251(7) Uani 1 2 d S T P . .
O1 O 0.7959(3) 0.56311(11) 0.92644(19) 0.0320(5) Uani 1 1 d . . . . .
O2 O 0.5000 0.62956(14) 0.5000 0.0336(7) Uani 1 2 d S T P . .
H1A H -0.260(5) 0.5435(18) 0.587(3) 0.032(8) Uiso 1 1 d . . . . .
H1B H 0.928(12) 0.567(3) 0.949(6) 0.033(17) Uiso 0.5 1 d . . P . .

loop_
_atom_site_aniso_label
_atom_site_aniso_U_11
_atom_site_aniso_U_22
_atom_site_aniso_U_33
_atom_site_aniso_U_23
_atom_site_aniso_U_13
_atom_site_aniso_U_12
C1 0.0199(17) 0.0310(18) 0.0150(14) 0.000 0.0046(12) 0.000
C2 0.0219(17) 0.0233(16) 0.0172(15) 0.000 0.0066(12) 0.000
C3 0.0231(13) 0.0253(13) 0.0207(12) -0.0023(9) 0.0040(9) -0.0022(9)
C4 0.0234(13) 0.0210(12) 0.0229(12) -0.0020(9) 0.0050(10) 0.0015(9)
C5 0.0195(16) 0.0280(17) 0.0139(14) 0.000 0.0049(11) 0.000
C6 0.0255(18) 0.0252(17) 0.0281(17) 0.000 0.0008(13) 0.000
C7 0.046(2) 0.0412(19) 0.084(3) -0.0031(16) 0.0157(18) 0.0044(14)
F1 0.0248(9) 0.0250(8) 0.0505(11) -0.0030(6) -0.0016(7) -0.0044(6)
F2 0.0263(9) 0.0247(8) 0.0514(11) 0.0002(6) -0.0010(7) 0.0038(6)
N1 0.0210(15) 0.0240(16) 0.0260(15) 0.000 0.0009(11) 0.000
O1 0.0200(10) 0.0349(11) 0.0363(11) -0.0080(8) 0.0014(8) -0.0022(8)
O2 0.0275(15) 0.0234(13) 0.0432(16) 0.000 0.0009(11) 0.000

loop_
_atom_type_symbol
_atom_type_description
_atom_type_scat_dispersion_real
_atom_type_scat_dispersion_imag
_atom_type_scat_source
C C 0.0033 0.0016 'International Tables Vol C Tables 4.2.6.8 and 6.1.1.4'
H H 0.0000 0.0000 'International Tables Vol C Tables 4.2.6.8 and 6.1.1.4'
F F 0.0171 0.0103 'International Tables Vol C Tables 4.2.6.8 and 6.1.1.4'
N N 0.0061 0.0033 'International Tables Vol C Tables 4.2.6.8 and 6.1.1.4'
O O 0.0106 0.0060 'International Tables Vol C Tables 4.2.6.8 and 6.1.1.4'

loop_
_geom_angle_atom_site_label_1
_geom_angle_atom_site_label_2
_geom_angle_atom_site_label_3
_geom_angle
_geom_angle_site_symmetry_1
_geom_angle_site_symmetry_3
_geom_angle_publ_flag
O1 C1 O1 123.1(3) 6_565 . ?
O1 C1 C2 118.43(16) 6_565 . ?
O1 C1 C2 118.43(16) . . ?
C3 C2 C3 114.8(3) . 6_565 ?
C3 C2 C1 122.58(15) . . ?
C3 C2 C1 122.58(15) 6_565 . ?
F1 C3 C4 116.5(2) . . ?
F1 C3 C2 121.2(2) . . ?
C4 C3 C2 122.2(2) . . ?
F2 C4 C3 119.5(2) . . ?
F2 C4 C5 117.5(2) . . ?
C3 C4 C5 123.1(2) . . ?
N1 C5 C4 122.75(15) . 6_565 ?
N1 C5 C4 122.75(15) . . ?
C4 C5 C4 114.5(3) 6_565 . ?
O2 C6 C7 122.12(19) . 2_656 ?
O2 C6 C7 122.12(19) . . ?
C7 C6 C7 115.8(4) 2_656 . ?
C6 C7 H7A 109.5 . . ?
C6 C7 H7B 109.5 . . ?
H7A C7 H7B 109.5 . . ?
C6 C7 H7C 109.5 . . ?
H7A C7 H7C 109.5 . . ?
H7B C7 H7C 109.5 . . ?
C5 N1 H1A 117(2) . . ?
C1 O1 H1B 122(4) . . ?

loop_
_geom_bond_atom_site_label_1
_geom_bond_atom_site_label_2
_geom_bond_distance
_geom_bond_site_symmetry_2
_geom_bond_publ_flag
C1 O1 1.266(2) 6_565 ?
C1 O1 1.266(2) . ?
C1 C2 1.478(5) . ?
C2 C3 1.401(3) . ?
C2 C3 1.401(3) 6_565 ?
C3 F1 1.332(3) . ?
C3 C4 1.368(4) . ?
C4 F2 1.347(3) . ?
C4 C5 1.394(3) . ?
C5 N1 1.347(4) . ?
C5 C4 1.394(3) 6_565 ?
C6 O2 1.227(4) . ?
C6 C7 1.482(4) 2_656 ?
C6 C7 1.482(4) . ?
C7 H7A 0.9600 . ?
C7 H7B 0.9600 . ?
C7 H7C 0.9600 . ?
N1 H1A 0.86(3) . ?
O1 H1B 0.82(7) . ?

loop_
_geom_hbond_atom_site_label_D
_geom_hbond_atom_site_label_H
_geom_hbond_atom_site_label_A
_geom_hbond_distance_DH
_geom_hbond_distance_HA
_geom_hbond_distance_DA
_geom_hbond_angle_DHA
_geom_hbond_site_symmetry_A
C7 H7A F2 0.96 2.58 3.460(5) 152.7 .
C7 H7A F2 0.96 2.63 3.219(4) 120.2 2_556
C7 H7B F1 0.96 2.62 3.461(4) 146.3 8_464
C7 H7C F2 0.96 2.62 3.571(5) 172.1 7_566
N1 H1A O2 0.86(3) 2.16(3) 2.990(3) 161(3) 1_455
O1 H1B O1 0.82(7) 1.86(7) 2.622(4) 154(6) 2_757

loop_
_geom_torsion_atom_site_label_1
_geom_torsion_atom_site_label_2
_geom_torsion_atom_site_label_3
_geom_torsion_atom_site_label_4
_geom_torsion
_geom_torsion_site_symmetry_1
_geom_torsion_site_symmetry_2
_geom_torsion_site_symmetry_3
_geom_torsion_site_symmetry_4
_geom_torsion_publ_flag
O1 C1 C2 C3 179.6(3) 6_565 . . . ?
O1 C1 C2 C3 -0.4(5) . . . . ?
O1 C1 C2 C3 0.4(5) 6_565 . . 6_565 ?
O1 C1 C2 C3 -179.6(3) . . . 6_565 ?
C3 C2 C3 F1 178.85(15) 6_565 . . . ?
C1 C2 C3 F1 -0.4(4) . . . . ?
C3 C2 C3 C4 -0.4(5) 6_565 . . . ?
C1 C2 C3 C4 -179.7(2) . . . . ?
F1 C3 C4 F2 0.6(4) . . . . ?
C2 C3 C4 F2 179.8(2) . . . . ?
F1 C3 C4 C5 -179.4(2) . . . . ?
C2 C3 C4 C5 -0.1(4) . . . . ?
F2 C4 C5 N1 0.7(4) . . . . ?
C3 C4 C5 N1 -179.3(3) . . . . ?
F2 C4 C5 C4 -179.33(15) . . . 6_565 ?
C3 C4 C5 C4 0.6(5) . . . 6_565 ?
